data_7051586
loop_
_publ_author_name
'Jin, Guoxia'
'Jones, Cameron'
'Junk, Peter C.'
'Lippert, Kai-Alexander'
'Rose, Richard P.'
'Stasch, Andreas'

_publ_section_title
;
 Synthesis and characterisation of bulky guanidines and
 phosphaguanidines: precursors for low oxidation state metallacycles
;
_journal_issue 1
_journal_name_full 'New Journal of Chemistry'
_journal_page_first 64
_journal_paper_doi 10.1039/b809120j
_journal_volume 33
_journal_year 2009
_chemical_formula_sum 'C40 H61 N3 Si'
_chemical_formula_weight 612.01
_chemical_name_systematic
;
?
;
_space_group_IT_number 14
_symmetry_cell_setting monoclinic
_symmetry_space_group_name_Hall '-P 2ybc'
_symmetry_space_group_name_H-M 'P 1 21/c 1'
_atom_sites_solution_hydrogens geom
_atom_sites_solution_primary direct
_atom_sites_solution_secondary difmap
_audit_creation_method SHELXL-97
_cell_angle_alpha 90.00
_cell_angle_beta 104.59(3)
_cell_angle_gamma 90.00
_cell_formula_units_Z 8
_cell_length_a 35.510(7)
_cell_length_b 9.877(2)
_cell_length_c 21.966(4)
_cell_measurement_temperature 123(2)
_cell_volume 7456(3)
_computing_structure_refinement 'SHELXL-97 (Sheldrick, 1997)'
_computing_structure_solution 'SHELXS-97 (Sheldrick, 1990)'
_diffrn_ambient_temperature 123(2)
_diffrn_measured_fraction_theta_full 0.987
_diffrn_measured_fraction_theta_max 0.987
_diffrn_measurement_device_type 'Nonius Kappa CCD'
_diffrn_radiation_monochromator graphite
_diffrn_radiation_source 'fine-focus sealed tube'
_diffrn_radiation_type MoK\a
_diffrn_radiation_wavelength 0.71073
_diffrn_reflns_av_R_equivalents 0.0810
_diffrn_reflns_av_sigmaI/netI 0.0962
_diffrn_reflns_limit_h_max 43
_diffrn_reflns_limit_h_min -45
_diffrn_reflns_limit_k_max 12
_diffrn_reflns_limit_k_min -11
_diffrn_reflns_limit_l_max 27
_diffrn_reflns_limit_l_min -26
_diffrn_reflns_number 58137
_diffrn_reflns_theta_full 27.00
_diffrn_reflns_theta_max 27.00
_diffrn_reflns_theta_min 3.03
_exptl_absorpt_coefficient_mu 0.093
_exptl_absorpt_correction_T_max 0.977
_exptl_absorpt_correction_T_min 0.907
_exptl_absorpt_correction_type multi-scan
_exptl_absorpt_process_details 'Sortav (Blessing, 1995)'
_exptl_crystal_colour colourless
_exptl_crystal_density_diffrn 1.090
_exptl_crystal_density_method 'not measured'
_exptl_crystal_description block
_exptl_crystal_F_000 2688
_exptl_crystal_size_max 0.35
_exptl_crystal_size_mid 0.30
_exptl_crystal_size_min 0.25
_refine_diff_density_max 0.346
_refine_diff_density_min -0.297
_refine_diff_density_rms 0.053
_refine_ls_extinction_method none
_refine_ls_goodness_of_fit_ref 0.994
_refine_ls_hydrogen_treatment constr
_refine_ls_matrix_type full
_refine_ls_number_parameters 823
_refine_ls_number_reflns 16069
_refine_ls_number_restraints 0
_refine_ls_restrained_S_all 0.994
_refine_ls_R_factor_all 0.1177
_refine_ls_R_factor_gt 0.0546
_refine_ls_shift/su_max 0.000
_refine_ls_shift/su_mean 0.000
_refine_ls_structure_factor_coef Fsqd
_refine_ls_weighting_details 'calc w=1/[\s^2^(Fo^2^)+(0.0691P)^2^+0.0000P] where P=(Fo^2^+2Fc^2^)/3'
_refine_ls_weighting_scheme calc
_refine_ls_wR_factor_gt 0.1184
_refine_ls_wR_factor_ref 0.1380
_reflns_number_gt 9350
_reflns_number_total 16069
_reflns_threshold_expression >2sigma(I)
_cod_data_source_file b809120j.txt
_cod_data_source_block compound7
_cod_original_sg_symbol_H-M P2(1)/c
_cod_database_code 7051586

loop_
_symmetry_equiv_pos_as_xyz
'x, y, z'
'-x, y+1/2, -z+1/2'
'-x, -y, -z'
'x, -y-1/2, z-1/2'

loop_
_atom_site_label
_atom_site_type_symbol
_atom_site_fract_x
_atom_site_fract_y
_atom_site_fract_z
_atom_site_U_iso_or_equiv
_atom_site_adp_type
_atom_site_occupancy
_atom_site_symmetry_multiplicity
_atom_site_calc_flag
_atom_site_refinement_flags
_atom_site_disorder_assembly
_atom_site_disorder_group
Si1 Si 0.090007(16) 0.21222(5) 0.36821(3) 0.02320(14) Uani 1 1 d . . .
N1 N 0.11276(4) 0.05086(15) 0.37506(7) 0.0189(4) Uani 1 1 d . . .
C1 C 0.12078(5) -0.01890(19) 0.43288(9) 0.0188(4) Uani 1 1 d . . .
Si2 Si 0.457035(16) -0.00147(6) 0.33338(3) 0.02432(14) Uani 1 1 d . . .
N2 N 0.11800(4) 0.05007(15) 0.48114(7) 0.0195(4) Uani 1 1 d . . .
C2 C 0.11842(6) 0.3456(2) 0.41953(10) 0.0293(5) Uani 1 1 d . . .
H2A H 0.1157 0.3341 0.4626 0.044 Uiso 1 1 calc R . .
H2B H 0.1086 0.4350 0.4037 0.044 Uiso 1 1 calc R . .
H2C H 0.1459 0.3380 0.4194 0.044 Uiso 1 1 calc R . .
N3 N 0.12947(4) -0.15401(15) 0.42699(7) 0.0212(4) Uani 1 1 d . . .
H3 H 0.1278 -0.1793 0.3880 0.025 Uiso 1 1 calc R . .
C3 C 0.08392(6) 0.2682(2) 0.28464(9) 0.0327(5) Uani 1 1 d . . .
H3A H 0.1093 0.2691 0.2748 0.049 Uiso 1 1 calc R . .
H3B H 0.0727 0.3595 0.2792 0.049 Uiso 1 1 calc R . .
H3C H 0.0665 0.2054 0.2563 0.049 Uiso 1 1 calc R . .
N4 N 0.41597(4) 0.08249(15) 0.34778(7) 0.0177(4) Uani 1 1 d . . .
C4 C 0.04071(6) 0.1952(2) 0.38235(10) 0.0339(5) Uani 1 1 d . . .
H4A H 0.0246 0.1365 0.3501 0.051 Uiso 1 1 calc R . .
H4B H 0.0286 0.2848 0.3804 0.051 Uiso 1 1 calc R . .
H4C H 0.0430 0.1555 0.4240 0.051 Uiso 1 1 calc R . .
N5 N 0.39142(4) 0.11058(15) 0.24152(7) 0.0212(4) Uani 1 1 d . . .
C5 C 0.12641(6) -0.00322(19) 0.32276(8) 0.0208(4) Uani 1 1 d . . .
N6 N 0.35028(4) 0.13768(15) 0.31349(7) 0.0195(4) Uani 1 1 d . . .
H6 H 0.3512 0.1187 0.3530 0.023 Uiso 1 1 calc R . .
C6 C 0.10205(6) -0.0861(2) 0.27729(9) 0.0261(5) Uani 1 1 d . . .
C7 C 0.11560(7) -0.1273(2) 0.22554(9) 0.0342(5) Uani 1 1 d . . .
H7 H 0.0995 -0.1825 0.1941 0.041 Uiso 1 1 calc R . .
C8 C 0.15171(7) -0.0895(2) 0.21938(10) 0.0355(6) Uani 1 1 d . . .
H8 H 0.1602 -0.1179 0.1837 0.043 Uiso 1 1 calc R . .
C9 C 0.17565(6) -0.0108(2) 0.26455(9) 0.0306(5) Uani 1 1 d . . .
H9 H 0.2006 0.0143 0.2597 0.037 Uiso 1 1 calc R . .
C10 C 0.16403(6) 0.03293(19) 0.31737(9) 0.0241(5) Uani 1 1 d . . .
C11 C 0.06218(6) -0.1340(2) 0.28233(10) 0.0348(5) Uani 1 1 d . . .
H11 H 0.0598 -0.1133 0.3258 0.042 Uiso 1 1 calc R . .
C12 C 0.05759(7) -0.2872(2) 0.27211(11) 0.0461(6) Uani 1 1 d . . .
H12A H 0.0567 -0.3086 0.2282 0.069 Uiso 1 1 calc R . .
H12B H 0.0334 -0.3171 0.2816 0.069 Uiso 1 1 calc R . .
H12C H 0.0797 -0.3338 0.2999 0.069 Uiso 1 1 calc R . .
C13 C 0.02922(7) -0.0609(3) 0.23550(12) 0.0561(7) Uani 1 1 d . . .
H13A H 0.0311 0.0366 0.2439 0.084 Uiso 1 1 calc R . .
H13B H 0.0041 -0.0944 0.2401 0.084 Uiso 1 1 calc R . .
H13C H 0.0314 -0.0782 0.1926 0.084 Uiso 1 1 calc R . .
C14 C 0.19178(6) 0.1190(2) 0.36589(10) 0.0276(5) Uani 1 1 d . . .
H14 H 0.1819 0.1219 0.4047 0.033 Uiso 1 1 calc R . .
C15 C 0.19348(7) 0.2643(2) 0.34255(11) 0.0404(6) Uani 1 1 d . . .
H15A H 0.2036 0.2641 0.3050 0.061 Uiso 1 1 calc R . .
H15B H 0.2106 0.3185 0.3756 0.061 Uiso 1 1 calc R . .
H15C H 0.1673 0.3035 0.3321 0.061 Uiso 1 1 calc R . .
C16 C 0.23320(6) 0.0618(2) 0.38387(10) 0.0356(5) Uani 1 1 d . . .
H16A H 0.2324 -0.0342 0.3947 0.053 Uiso 1 1 calc R . .
H16B H 0.2488 0.1115 0.4202 0.053 Uiso 1 1 calc R . .
H16C H 0.2450 0.0715 0.3483 0.053 Uiso 1 1 calc R . .
C17 C 0.13036(6) 0.00952(18) 0.54489(8) 0.0204(4) Uani 1 1 d . . .
C18 C 0.16967(6) -0.02250(19) 0.57274(9) 0.0224(5) Uani 1 1 d . . .
C19 C 0.18015(6) -0.0631(2) 0.63562(9) 0.0303(5) Uani 1 1 d . . .
H19 H 0.2061 -0.0919 0.6538 0.036 Uiso 1 1 calc R . .
C20 C 0.15348(7) -0.0622(2) 0.67191(10) 0.0367(6) Uani 1 1 d . . .
H20 H 0.1608 -0.0933 0.7142 0.044 Uiso 1 1 calc R . .
C21 C 0.11632(7) -0.0159(2) 0.64624(10) 0.0328(5) Uani 1 1 d . . .
H21 H 0.0986 -0.0097 0.6721 0.039 Uiso 1 1 calc R . .
C22 C 0.10394(6) 0.02217(19) 0.58328(9) 0.0253(5) Uani 1 1 d . . .
C23 C 0.20077(6) 0.00527(19) 0.53753(9) 0.0246(5) Uani 1 1 d . . .
H23 H 0.1909 -0.0286 0.4935 0.030 Uiso 1 1 calc R . .
C24 C 0.23987(6) -0.0635(2) 0.56599(10) 0.0352(5) Uani 1 1 d . . .
H24A H 0.2521 -0.0219 0.6067 0.053 Uiso 1 1 calc R . .
H24B H 0.2569 -0.0525 0.5375 0.053 Uiso 1 1 calc R . .
H24C H 0.2357 -0.1601 0.5720 0.053 Uiso 1 1 calc R . .
C25 C 0.20660(6) 0.15829(19) 0.53457(9) 0.0288(5) Uani 1 1 d . . .
H25A H 0.1814 0.2023 0.5179 0.043 Uiso 1 1 calc R . .
H25B H 0.2238 0.1779 0.5070 0.043 Uiso 1 1 calc R . .
H25C H 0.2184 0.1928 0.5769 0.043 Uiso 1 1 calc R . .
C26 C 0.06453(6) 0.0879(2) 0.55812(10) 0.0291(5) Uani 1 1 d . . .
H26 H 0.0541 0.0575 0.5136 0.035 Uiso 1 1 calc R . .
C27 C 0.06990(7) 0.2419(2) 0.55770(11) 0.0388(6) Uani 1 1 d . . .
H27A H 0.0791 0.2747 0.6010 0.058 Uiso 1 1 calc R . .
H27B H 0.0450 0.2849 0.5377 0.058 Uiso 1 1 calc R . .
H27C H 0.0891 0.2645 0.5341 0.058 Uiso 1 1 calc R . .
C28 C 0.03420(7) 0.0538(2) 0.59456(11) 0.0434(6) Uani 1 1 d . . .
H28A H 0.0335 -0.0444 0.6005 0.065 Uiso 1 1 calc R . .
H28B H 0.0085 0.0854 0.5708 0.065 Uiso 1 1 calc R . .
H28C H 0.0412 0.0986 0.6357 0.065 Uiso 1 1 calc R . .
C29 C 0.14066(5) -0.26098(18) 0.47223(8) 0.0200(4) Uani 1 1 d . . .
C30 C 0.17632(6) -0.32597(19) 0.47577(9) 0.0240(5) Uani 1 1 d . . .
C31 C 0.18722(6) -0.4303(2) 0.51949(9) 0.0291(5) Uani 1 1 d . . .
H31 H 0.2114 -0.4751 0.5232 0.035 Uiso 1 1 calc R . .
C32 C 0.16360(6) -0.4693(2) 0.55731(9) 0.0300(5) Uani 1 1 d . . .
H32 H 0.1721 -0.5374 0.5883 0.036 Uiso 1 1 calc R . .
C33 C 0.12769(6) -0.40988(19) 0.55025(9) 0.0263(5) Uani 1 1 d . . .
H33 H 0.1114 -0.4391 0.5760 0.032 Uiso 1 1 calc R . .
C34 C 0.11462(6) -0.30777(19) 0.50611(8) 0.0214(4) Uani 1 1 d . . .
C35 C 0.20099(6) -0.2888(2) 0.43102(9) 0.0290(5) Uani 1 1 d . . .
H35 H 0.2005 -0.1880 0.4270 0.035 Uiso 1 1 calc R . .
C36 C 0.18409(7) -0.3474(2) 0.36493(10) 0.0362(6) Uani 1 1 d . . .
H36A H 0.1848 -0.4465 0.3670 0.054 Uiso 1 1 calc R . .
H36B H 0.1996 -0.3160 0.3365 0.054 Uiso 1 1 calc R . .
H36C H 0.1571 -0.3171 0.3492 0.054 Uiso 1 1 calc R . .
C37 C 0.24385(6) -0.3315(2) 0.45331(11) 0.0466(6) Uani 1 1 d . . .
H37A H 0.2545 -0.3007 0.4967 0.070 Uiso 1 1 calc R . .
H37B H 0.2587 -0.2907 0.4259 0.070 Uiso 1 1 calc R . .
H37C H 0.2457 -0.4303 0.4516 0.070 Uiso 1 1 calc R . .
C38 C 0.07230(6) -0.2628(2) 0.49064(9) 0.0243(5) Uani 1 1 d . . .
H38 H 0.0711 -0.1641 0.4802 0.029 Uiso 1 1 calc R . .
C39 C 0.04984(6) -0.3415(2) 0.43247(10) 0.0374(6) Uani 1 1 d . . .
H39A H 0.0494 -0.4378 0.4429 0.056 Uiso 1 1 calc R . .
H39B H 0.0627 -0.3297 0.3982 0.056 Uiso 1 1 calc R . .
H39C H 0.0231 -0.3071 0.4192 0.056 Uiso 1 1 calc R . .
C40 C 0.05244(6) -0.2855(2) 0.54390(10) 0.0376(6) Uani 1 1 d . . .
H40A H 0.0503 -0.3829 0.5508 0.056 Uiso 1 1 calc R . .
H40B H 0.0264 -0.2450 0.5325 0.056 Uiso 1 1 calc R . .
H40C H 0.0679 -0.2432 0.5825 0.056 Uiso 1 1 calc R . .
C41 C 0.38456(5) 0.11381(17) 0.29609(9) 0.0177(4) Uani 1 1 d . . .
C42 C 0.48449(6) 0.0961(2) 0.28643(10) 0.0343(5) Uani 1 1 d . . .
H42A H 0.4672 0.1186 0.2454 0.051 Uiso 1 1 calc R . .
H42B H 0.5063 0.0415 0.2804 0.051 Uiso 1 1 calc R . .
H42C H 0.4945 0.1797 0.3088 0.051 Uiso 1 1 calc R . .
C43 C 0.44145(6) -0.1685(2) 0.29689(9) 0.0338(5) Uani 1 1 d . . .
H43A H 0.4279 -0.2190 0.3234 0.051 Uiso 1 1 calc R . .
H43B H 0.4644 -0.2197 0.2929 0.051 Uiso 1 1 calc R . .
H43C H 0.4239 -0.1550 0.2551 0.051 Uiso 1 1 calc R . .
C44 C 0.49093(6) -0.0335(2) 0.41197(10) 0.0345(5) Uani 1 1 d . . .
H44A H 0.4934 0.0487 0.4376 0.052 Uiso 1 1 calc R . .
H44B H 0.5166 -0.0591 0.4065 0.052 Uiso 1 1 calc R . .
H44C H 0.4807 -0.1071 0.4331 0.052 Uiso 1 1 calc R . .
C45 C 0.41549(5) 0.13121(18) 0.41037(8) 0.0185(4) Uani 1 1 d . . .
C46 C 0.43187(5) 0.25864(19) 0.43053(9) 0.0222(4) Uani 1 1 d . . .
C47 C 0.43148(6) 0.3028(2) 0.49065(9) 0.0280(5) Uani 1 1 d . . .
H47 H 0.4426 0.3882 0.5048 0.034 Uiso 1 1 calc R . .
C48 C 0.41544(6) 0.2263(2) 0.53000(9) 0.0293(5) Uani 1 1 d . . .
H48 H 0.4152 0.2591 0.5705 0.035 Uiso 1 1 calc R . .
C49 C 0.39981(6) 0.1017(2) 0.51011(9) 0.0260(5) Uani 1 1 d . . .
H49 H 0.3891 0.0485 0.5377 0.031 Uiso 1 1 calc R . .
C50 C 0.39923(5) 0.05144(19) 0.45051(9) 0.0204(4) Uani 1 1 d . . .
C51 C 0.45148(6) 0.34738(19) 0.39045(10) 0.0282(5) Uani 1 1 d . . .
H51 H 0.4459 0.3079 0.3472 0.034 Uiso 1 1 calc R . .
C52 C 0.49551(6) 0.3505(2) 0.41735(11) 0.0426(6) Uani 1 1 d . . .
H52A H 0.5074 0.4064 0.3904 0.064 Uiso 1 1 calc R . .
H52B H 0.5058 0.2582 0.4190 0.064 Uiso 1 1 calc R . .
H52C H 0.5015 0.3888 0.4599 0.064 Uiso 1 1 calc R . .
C53 C 0.43621(7) 0.4935(2) 0.38529(11) 0.0381(6) Uani 1 1 d . . .
H53A H 0.4080 0.4933 0.3671 0.057 Uiso 1 1 calc R . .
H53B H 0.4489 0.5459 0.3582 0.057 Uiso 1 1 calc R . .
H53C H 0.4420 0.5346 0.4272 0.057 Uiso 1 1 calc R . .
C54 C 0.38122(6) -0.08703(19) 0.43248(9) 0.0236(5) Uani 1 1 d . . .
H54 H 0.3786 -0.1008 0.3865 0.028 Uiso 1 1 calc R . .
C55 C 0.40738(6) -0.1997(2) 0.46851(10) 0.0343(5) Uani 1 1 d . . .
H55A H 0.4325 -0.1985 0.4575 0.051 Uiso 1 1 calc R . .
H55B H 0.3948 -0.2876 0.4572 0.051 Uiso 1 1 calc R . .
H55C H 0.4116 -0.1848 0.5138 0.051 Uiso 1 1 calc R . .
C56 C 0.34055(6) -0.0977(2) 0.44442(9) 0.0290(5) Uani 1 1 d . . .
H56A H 0.3426 -0.0889 0.4896 0.043 Uiso 1 1 calc R . .
H56B H 0.3291 -0.1858 0.4296 0.043 Uiso 1 1 calc R . .
H56C H 0.3240 -0.0253 0.4217 0.043 Uiso 1 1 calc R . .
C57 C 0.36588(5) 0.1548(2) 0.18441(8) 0.0213(4) Uani 1 1 d . . .
C58 C 0.35466(6) 0.0626(2) 0.13388(9) 0.0247(5) Uani 1 1 d . . .
C59 C 0.32907(6) 0.1066(2) 0.07852(9) 0.0310(5) Uani 1 1 d . . .
H59 H 0.3202 0.0441 0.0451 0.037 Uiso 1 1 calc R . .
C60 C 0.31630(6) 0.2390(2) 0.07098(9) 0.0338(6) Uani 1 1 d . . .
H60 H 0.2978 0.2661 0.0337 0.041 Uiso 1 1 calc R . .
C61 C 0.33072(6) 0.3312(2) 0.11808(9) 0.0308(5) Uani 1 1 d . . .
H61 H 0.3231 0.4234 0.1118 0.037 Uiso 1 1 calc R . .
C62 C 0.35614(6) 0.2932(2) 0.17459(9) 0.0241(5) Uani 1 1 d . . .
C63 C 0.37238(6) -0.0787(2) 0.13800(9) 0.0283(5) Uani 1 1 d . . .
H63 H 0.3730 -0.1167 0.1804 0.034 Uiso 1 1 calc R . .
C64 C 0.41442(6) -0.0679(2) 0.13228(10) 0.0356(5) Uani 1 1 d . . .
H64A H 0.4145 -0.0340 0.0904 0.053 Uiso 1 1 calc R . .
H64B H 0.4267 -0.1575 0.1385 0.053 Uiso 1 1 calc R . .
H64C H 0.4290 -0.0054 0.1643 0.053 Uiso 1 1 calc R . .
C65 C 0.35040(7) -0.1783(2) 0.08833(10) 0.0390(6) Uani 1 1 d . . .
H65A H 0.3232 -0.1841 0.0906 0.059 Uiso 1 1 calc R . .
H65B H 0.3625 -0.2678 0.0961 0.059 Uiso 1 1 calc R . .
H65C H 0.3513 -0.1467 0.0464 0.059 Uiso 1 1 calc R . .
C66 C 0.37618(6) 0.4001(2) 0.22118(10) 0.0279(5) Uani 1 1 d . . .
H66 H 0.3780 0.3649 0.2645 0.033 Uiso 1 1 calc R . .
C67 C 0.35510(7) 0.5357(2) 0.21459(11) 0.0421(6) Uani 1 1 d . . .
H67A H 0.3560 0.5780 0.1746 0.063 Uiso 1 1 calc R . .
H67B H 0.3678 0.5950 0.2495 0.063 Uiso 1 1 calc R . .
H67C H 0.3279 0.5213 0.2154 0.063 Uiso 1 1 calc R . .
C68 C 0.41788(6) 0.4210(2) 0.21419(10) 0.0388(6) Uani 1 1 d . . .
H68A H 0.4319 0.3347 0.2211 0.058 Uiso 1 1 calc R . .
H68B H 0.4314 0.4873 0.2453 0.058 Uiso 1 1 calc R . .
H68C H 0.4169 0.4542 0.1718 0.058 Uiso 1 1 calc R . .
C69 C 0.31365(5) 0.18801(19) 0.27799(8) 0.0194(4) Uani 1 1 d . . .
C70 C 0.28863(6) 0.1078(2) 0.23231(8) 0.0214(4) Uani 1 1 d . . .
C71 C 0.25402(6) 0.1667(2) 0.19873(9) 0.0289(5) Uani 1 1 d . . .
H71 H 0.2373 0.1169 0.1658 0.035 Uiso 1 1 calc R . .
C72 C 0.24336(6) 0.2952(2) 0.21195(10) 0.0333(5) Uani 1 1 d . . .
H72 H 0.2199 0.3338 0.1875 0.040 Uiso 1 1 calc R . .
C73 C 0.26667(6) 0.3678(2) 0.26060(9) 0.0298(5) Uani 1 1 d . . .
H73 H 0.2585 0.4547 0.2706 0.036 Uiso 1 1 calc R . .
C74 C 0.30185(6) 0.31621(19) 0.29520(9) 0.0224(5) Uani 1 1 d . . .
C75 C 0.29740(6) -0.0407(2) 0.22339(9) 0.0255(5) Uani 1 1 d . . .
H75 H 0.3253 -0.0486 0.2225 0.031 Uiso 1 1 calc R . .
C76 C 0.29132(7) -0.1234(2) 0.27869(10) 0.0359(6) Uani 1 1 d . . .
H76A H 0.3073 -0.0857 0.3181 0.054 Uiso 1 1 calc R . .
H76B H 0.2990 -0.2176 0.2744 0.054 Uiso 1 1 calc R . .
H76C H 0.2638 -0.1201 0.2792 0.054 Uiso 1 1 calc R . .
C77 C 0.27244(7) -0.1019(2) 0.16275(10) 0.0403(6) Uani 1 1 d . . .
H77A H 0.2451 -0.1028 0.1644 0.060 Uiso 1 1 calc R . .
H77B H 0.2811 -0.1947 0.1581 0.060 Uiso 1 1 calc R . .
H77C H 0.2751 -0.0475 0.1268 0.060 Uiso 1 1 calc R . .
C78 C 0.32612(6) 0.38707(19) 0.35332(9) 0.0276(5) Uani 1 1 d . . .
H78 H 0.3542 0.3714 0.3548 0.033 Uiso 1 1 calc R . .
C79 C 0.31982(8) 0.5393(2) 0.35567(12) 0.0475(7) Uani 1 1 d . . .
H79A H 0.2927 0.5574 0.3556 0.071 Uiso 1 1 calc R . .
H79B H 0.3257 0.5820 0.3188 0.071 Uiso 1 1 calc R . .
H79C H 0.3371 0.5764 0.3941 0.071 Uiso 1 1 calc R . .
C80 C 0.31812(6) 0.3241(2) 0.41282(9) 0.0308(5) Uani 1 1 d . . .
H80A H 0.2916 0.3463 0.4148 0.046 Uiso 1 1 calc R . .
H80B H 0.3367 0.3604 0.4501 0.046 Uiso 1 1 calc R . .
H80C H 0.3210 0.2256 0.4115 0.046 Uiso 1 1 calc R . .

loop_
_atom_site_aniso_label
_atom_site_aniso_U_11
_atom_site_aniso_U_22
_atom_site_aniso_U_33
_atom_site_aniso_U_23
_atom_site_aniso_U_13
_atom_site_aniso_U_12
Si1 0.0234(3) 0.0215(3) 0.0251(3) 0.0022(2) 0.0070(2) 0.0027(2)
N1 0.0199(9) 0.0214(9) 0.0159(8) -0.0021(7) 0.0054(7) -0.0007(7)
C1 0.0142(10) 0.0204(11) 0.0208(11) 0.0011(9) 0.0026(8) -0.0028(8)
Si2 0.0214(3) 0.0278(3) 0.0239(3) 0.0000(3) 0.0060(2) 0.0070(3)
N2 0.0212(9) 0.0213(9) 0.0163(9) -0.0015(7) 0.0054(7) -0.0001(7)
C2 0.0357(13) 0.0208(11) 0.0338(12) 0.0001(9) 0.0132(10) 0.0015(10)
N3 0.0290(10) 0.0170(9) 0.0176(8) -0.0017(7) 0.0060(7) 0.0001(7)
C3 0.0347(13) 0.0301(12) 0.0323(13) 0.0081(10) 0.0067(10) 0.0008(10)
N4 0.0181(9) 0.0207(9) 0.0141(8) -0.0003(7) 0.0035(7) 0.0017(7)
C4 0.0271(13) 0.0387(13) 0.0353(13) 0.0078(11) 0.0066(10) 0.0066(10)
N5 0.0231(9) 0.0264(9) 0.0154(8) 0.0019(7) 0.0069(7) 0.0044(7)
C5 0.0277(12) 0.0183(10) 0.0165(10) 0.0001(8) 0.0056(9) 0.0032(9)
N6 0.0188(9) 0.0264(9) 0.0138(8) 0.0036(7) 0.0047(7) 0.0022(7)
C6 0.0297(12) 0.0261(12) 0.0202(11) 0.0000(9) 0.0016(9) 0.0002(9)
C7 0.0443(15) 0.0341(13) 0.0211(12) -0.0078(10) 0.0026(10) 0.0008(11)
C8 0.0483(16) 0.0409(14) 0.0213(12) -0.0023(10) 0.0162(11) 0.0032(12)
C9 0.0389(14) 0.0325(12) 0.0246(12) 0.0003(10) 0.0158(10) 0.0007(10)
C10 0.0316(12) 0.0212(11) 0.0211(11) 0.0009(9) 0.0094(9) 0.0007(9)
C11 0.0313(13) 0.0376(13) 0.0317(13) -0.0118(10) 0.0006(10) -0.0061(11)
C12 0.0517(16) 0.0434(15) 0.0407(14) -0.0110(12) 0.0069(12) -0.0142(13)
C13 0.0339(15) 0.0560(17) 0.0676(18) -0.0066(15) -0.0071(13) -0.0030(13)
C14 0.0255(12) 0.0309(12) 0.0307(12) -0.0060(10) 0.0153(10) -0.0062(10)
C15 0.0358(14) 0.0313(13) 0.0585(16) -0.0035(12) 0.0198(12) -0.0058(11)
C16 0.0285(13) 0.0392(13) 0.0412(14) -0.0027(11) 0.0127(11) -0.0042(11)
C17 0.0287(12) 0.0143(10) 0.0177(10) -0.0012(8) 0.0049(9) -0.0022(9)
C18 0.0284(12) 0.0175(11) 0.0202(11) -0.0043(8) 0.0040(9) -0.0022(9)
C19 0.0337(13) 0.0269(12) 0.0260(12) 0.0018(10) -0.0006(10) -0.0036(10)
C20 0.0538(16) 0.0347(13) 0.0201(11) 0.0076(10) 0.0066(11) -0.0073(12)
C21 0.0440(15) 0.0336(13) 0.0245(12) 0.0001(10) 0.0155(11) -0.0064(11)
C22 0.0311(12) 0.0221(11) 0.0248(11) -0.0034(9) 0.0109(9) -0.0064(9)
C23 0.0234(11) 0.0263(11) 0.0227(11) -0.0051(9) 0.0031(9) -0.0004(9)
C24 0.0291(13) 0.0390(13) 0.0333(13) -0.0026(11) -0.0001(10) 0.0016(10)
C25 0.0313(13) 0.0297(12) 0.0246(11) -0.0027(10) 0.0057(9) -0.0054(10)
C26 0.0323(13) 0.0291(12) 0.0307(12) -0.0025(10) 0.0172(10) -0.0006(10)
C27 0.0432(15) 0.0329(13) 0.0472(15) 0.0007(11) 0.0241(12) 0.0026(11)
C28 0.0429(15) 0.0392(14) 0.0567(16) 0.0027(12) 0.0287(13) 0.0043(12)
C29 0.0240(11) 0.0158(10) 0.0187(10) -0.0015(8) 0.0026(9) -0.0026(8)
C30 0.0252(12) 0.0208(11) 0.0240(11) -0.0084(9) 0.0026(9) -0.0017(9)
C31 0.0272(12) 0.0252(12) 0.0307(12) -0.0062(10) -0.0007(10) 0.0048(9)
C32 0.0391(14) 0.0243(12) 0.0219(11) 0.0033(9) -0.0011(10) 0.0040(10)
C33 0.0357(13) 0.0229(11) 0.0203(11) -0.0007(9) 0.0069(9) -0.0032(10)
C34 0.0258(11) 0.0190(11) 0.0180(10) -0.0052(9) 0.0033(9) -0.0025(9)
C35 0.0284(12) 0.0237(11) 0.0383(13) -0.0070(10) 0.0148(10) -0.0014(10)
C36 0.0452(15) 0.0298(13) 0.0384(13) -0.0043(11) 0.0197(11) 0.0031(11)
C37 0.0325(14) 0.0487(16) 0.0624(17) -0.0138(13) 0.0188(12) 0.0018(12)
C38 0.0238(12) 0.0229(11) 0.0277(11) 0.0004(9) 0.0092(9) -0.0013(9)
C39 0.0280(13) 0.0385(14) 0.0424(14) -0.0095(11) 0.0025(10) 0.0025(11)
C40 0.0356(14) 0.0396(14) 0.0421(14) 0.0033(11) 0.0183(11) -0.0001(11)
C41 0.0177(11) 0.0130(10) 0.0221(11) 0.0007(8) 0.0048(8) 0.0010(8)
C42 0.0233(12) 0.0459(14) 0.0347(13) -0.0011(11) 0.0091(10) 0.0054(10)
C43 0.0405(14) 0.0314(13) 0.0308(12) 0.0024(10) 0.0115(10) 0.0137(11)
C44 0.0243(12) 0.0451(14) 0.0329(12) 0.0007(11) 0.0048(10) 0.0112(10)
C45 0.0142(10) 0.0217(11) 0.0187(10) 0.0005(8) 0.0023(8) 0.0054(8)
C46 0.0189(11) 0.0231(11) 0.0227(11) -0.0011(9) 0.0020(9) 0.0036(9)
C47 0.0247(12) 0.0273(12) 0.0297(12) -0.0082(10) 0.0024(9) 0.0009(9)
C48 0.0306(13) 0.0359(13) 0.0197(11) -0.0084(10) 0.0036(9) 0.0040(10)
C49 0.0280(12) 0.0297(12) 0.0192(11) 0.0012(9) 0.0043(9) 0.0035(10)
C50 0.0192(11) 0.0221(11) 0.0189(10) 0.0010(9) 0.0029(8) 0.0058(8)
C51 0.0278(12) 0.0237(11) 0.0337(12) -0.0038(10) 0.0084(10) -0.0039(9)
C52 0.0288(14) 0.0434(15) 0.0564(16) -0.0054(12) 0.0121(12) -0.0073(11)
C53 0.0413(15) 0.0255(12) 0.0476(14) 0.0003(11) 0.0115(11) -0.0051(11)
C54 0.0294(12) 0.0221(11) 0.0197(11) 0.0001(9) 0.0071(9) -0.0006(9)
C55 0.0365(14) 0.0264(12) 0.0410(14) 0.0036(10) 0.0116(11) 0.0040(10)
C56 0.0320(13) 0.0277(12) 0.0270(12) 0.0016(10) 0.0071(10) -0.0021(10)
C57 0.0183(11) 0.0313(12) 0.0168(10) 0.0052(9) 0.0092(8) 0.0034(9)
C58 0.0242(12) 0.0335(12) 0.0192(11) 0.0029(9) 0.0107(9) 0.0010(9)
C59 0.0317(13) 0.0439(14) 0.0177(11) -0.0008(10) 0.0066(9) 0.0000(11)
C60 0.0311(13) 0.0513(15) 0.0199(11) 0.0113(11) 0.0078(10) 0.0115(11)
C61 0.0319(13) 0.0353(13) 0.0290(12) 0.0095(11) 0.0146(10) 0.0088(10)
C62 0.0215(11) 0.0329(12) 0.0220(11) 0.0055(9) 0.0130(9) 0.0032(9)
C63 0.0359(13) 0.0324(12) 0.0188(11) 0.0004(9) 0.0110(10) 0.0028(10)
C64 0.0361(14) 0.0410(14) 0.0340(13) -0.0007(11) 0.0166(11) 0.0067(11)
C65 0.0500(16) 0.0390(14) 0.0293(13) -0.0067(11) 0.0121(11) -0.0005(12)
C66 0.0309(13) 0.0254(12) 0.0308(12) 0.0052(10) 0.0142(10) 0.0029(10)
C67 0.0530(16) 0.0267(13) 0.0490(15) 0.0069(11) 0.0175(13) 0.0002(11)
C68 0.0346(14) 0.0442(14) 0.0397(14) 0.0044(12) 0.0134(11) -0.0077(11)
C69 0.0177(11) 0.0268(11) 0.0153(10) 0.0066(9) 0.0073(8) 0.0024(9)
C70 0.0216(11) 0.0291(11) 0.0159(10) 0.0029(9) 0.0091(8) -0.0015(9)
C71 0.0232(12) 0.0437(14) 0.0188(11) 0.0050(10) 0.0034(9) -0.0025(10)
C72 0.0248(12) 0.0465(15) 0.0284(12) 0.0160(11) 0.0064(10) 0.0138(11)
C73 0.0314(13) 0.0307(12) 0.0312(12) 0.0099(10) 0.0151(10) 0.0112(10)
C74 0.0260(12) 0.0223(11) 0.0224(11) 0.0074(9) 0.0126(9) 0.0023(9)
C75 0.0262(12) 0.0288(12) 0.0228(11) -0.0046(9) 0.0086(9) -0.0017(9)
C76 0.0453(15) 0.0272(12) 0.0356(13) 0.0027(10) 0.0111(11) 0.0020(11)
C77 0.0421(15) 0.0464(15) 0.0325(13) -0.0101(11) 0.0097(11) -0.0099(12)
C78 0.0309(12) 0.0227(11) 0.0319(12) -0.0045(9) 0.0132(10) 0.0013(9)
C79 0.0637(18) 0.0269(13) 0.0571(16) -0.0058(12) 0.0250(14) 0.0008(12)
C80 0.0355(13) 0.0344(13) 0.0248(12) -0.0064(10) 0.0120(10) 0.0007(10)

loop_
_atom_type_symbol
_atom_type_description
_atom_type_scat_dispersion_real
_atom_type_scat_dispersion_imag
_atom_type_scat_source
C C 0.0033 0.0016 'International Tables Vol C Tables 4.2.6.8 and 6.1.1.4'
H H 0.0000 0.0000 'International Tables Vol C Tables 4.2.6.8 and 6.1.1.4'
N N 0.0061 0.0033 'International Tables Vol C Tables 4.2.6.8 and 6.1.1.4'
Si Si 0.0817 0.0704 'International Tables Vol C Tables 4.2.6.8 and 6.1.1.4'

loop_
_geom_angle_atom_site_label_1
_geom_angle_atom_site_label_2
_geom_angle_atom_site_label_3
_geom_angle
_geom_angle_site_symmetry_1
_geom_angle_site_symmetry_3
_geom_angle_publ_flag
N1 Si1 C2 114.77(9) . . ?
N1 Si1 C4 109.40(9) . . ?
C2 Si1 C4 110.65(10) . . ?
N1 Si1 C3 106.57(9) . . ?
C2 Si1 C3 107.19(10) . . ?
C4 Si1 C3 107.96(10) . . ?
C1 N1 C5 119.99(15) . . ?
C1 N1 Si1 119.94(12) . . ?
C5 N1 Si1 119.81(12) . . ?
N2 C1 N3 130.87(17) . . ?
N2 C1 N1 116.38(16) . . ?
N3 C1 N1 112.73(16) . . ?
N4 Si2 C43 108.87(9) . . ?
N4 Si2 C42 115.25(9) . . ?
C43 Si2 C42 111.25(10) . . ?
N4 Si2 C44 106.38(9) . . ?
C43 Si2 C44 107.52(10) . . ?
C42 Si2 C44 107.17(10) . . ?
C1 N2 C17 126.66(16) . . ?
C1 N3 C29 132.40(15) . . ?
C41 N4 C45 119.40(14) . . ?
C41 N4 Si2 118.52(12) . . ?
C45 N4 Si2 121.80(12) . . ?
C41 N5 C57 126.09(16) . . ?
C6 C5 C10 120.75(17) . . ?
C6 C5 N1 120.41(17) . . ?
C10 C5 N1 118.80(16) . . ?
C41 N6 C69 130.70(15) . . ?
C7 C6 C5 117.98(19) . . ?
C7 C6 C11 118.96(18) . . ?
C5 C6 C11 123.06(18) . . ?
C8 C7 C6 121.4(2) . . ?
C9 C8 C7 120.4(2) . . ?
C8 C9 C10 121.2(2) . . ?
C9 C10 C5 118.32(18) . . ?
C9 C10 C14 118.84(18) . . ?
C5 C10 C14 122.83(17) . . ?
C6 C11 C13 111.83(19) . . ?
C6 C11 C12 111.28(18) . . ?
C13 C11 C12 109.39(18) . . ?
C10 C14 C15 111.33(18) . . ?
C10 C14 C16 112.73(17) . . ?
C15 C14 C16 108.41(17) . . ?
C18 C17 N2 121.23(17) . . ?
C18 C17 C22 119.53(17) . . ?
N2 C17 C22 118.50(17) . . ?
C19 C18 C17 118.77(18) . . ?
C19 C18 C23 120.48(18) . . ?
C17 C18 C23 120.23(17) . . ?
C20 C19 C18 121.2(2) . . ?
C21 C20 C19 119.4(2) . . ?
C20 C21 C22 121.8(2) . . ?
C21 C22 C17 118.45(19) . . ?
C21 C22 C26 120.63(18) . . ?
C17 C22 C26 120.67(17) . . ?
C18 C23 C25 108.82(16) . . ?
C18 C23 C24 114.30(17) . . ?
C25 C23 C24 109.72(17) . . ?
C22 C26 C28 114.90(18) . . ?
C22 C26 C27 108.82(17) . . ?
C28 C26 C27 109.03(17) . . ?
C34 C29 C30 121.70(17) . . ?
C34 C29 N3 120.32(17) . . ?
C30 C29 N3 117.59(17) . . ?
C31 C30 C29 117.76(18) . . ?
C31 C30 C35 121.27(18) . . ?
C29 C30 C35 120.89(18) . . ?
C32 C31 C30 121.12(19) . . ?
C31 C32 C33 120.05(19) . . ?
C32 C33 C34 121.55(19) . . ?
C33 C34 C29 117.28(18) . . ?
C33 C34 C38 120.23(17) . . ?
C29 C34 C38 122.09(17) . . ?
C30 C35 C37 114.50(18) . . ?
C30 C35 C36 111.65(17) . . ?
C37 C35 C36 108.52(17) . . ?
C34 C38 C40 114.02(16) . . ?
C34 C38 C39 108.36(16) . . ?
C40 C38 C39 108.64(17) . . ?
N5 C41 N6 130.50(17) . . ?
N5 C41 N4 116.68(16) . . ?
N6 C41 N4 112.74(15) . . ?
C50 C45 C46 120.26(17) . . ?
C50 C45 N4 120.54(16) . . ?
C46 C45 N4 119.20(16) . . ?
C47 C46 C45 118.37(18) . . ?
C47 C46 C51 118.72(18) . . ?
C45 C46 C51 122.86(17) . . ?
C48 C47 C46 121.84(19) . . ?
C49 C48 C47 119.36(18) . . ?
C48 C49 C50 121.74(19) . . ?
C49 C50 C45 118.43(18) . . ?
C49 C50 C54 118.09(17) . . ?
C45 C50 C54 123.49(16) . . ?
C52 C51 C46 111.05(17) . . ?
C52 C51 C53 108.54(17) . . ?
C46 C51 C53 112.20(17) . . ?
C50 C54 C56 111.70(16) . . ?
C50 C54 C55 110.98(16) . . ?
C56 C54 C55 109.57(16) . . ?
C62 C57 C58 119.58(17) . . ?
C62 C57 N5 120.68(17) . . ?
C58 C57 N5 119.12(17) . . ?
C59 C58 C57 118.53(19) . . ?
C59 C58 C63 120.46(18) . . ?
C57 C58 C63 120.86(17) . . ?
C60 C59 C58 121.6(2) . . ?
C61 C60 C59 119.2(2) . . ?
C60 C61 C62 121.8(2) . . ?
C61 C62 C57 118.49(19) . . ?
C61 C62 C66 120.18(18) . . ?
C57 C62 C66 121.00(17) . . ?
C58 C63 C65 114.69(18) . . ?
C58 C63 C64 109.12(17) . . ?
C65 C63 C64 108.58(17) . . ?
C62 C66 C67 114.35(18) . . ?
C62 C66 C68 108.98(16) . . ?
C67 C66 C68 109.52(17) . . ?
C70 C69 C74 121.26(17) . . ?
C70 C69 N6 121.27(17) . . ?
C74 C69 N6 117.15(17) . . ?
C71 C70 C69 117.24(18) . . ?
C71 C70 C75 121.11(18) . . ?
C69 C70 C75 121.47(17) . . ?
C72 C71 C70 121.8(2) . . ?
C71 C72 C73 120.0(2) . . ?
C72 C73 C74 121.1(2) . . ?
C73 C74 C69 117.99(18) . . ?
C73 C74 C78 122.27(18) . . ?
C69 C74 C78 119.56(17) . . ?
C70 C75 C76 109.82(15) . . ?
C70 C75 C77 113.65(17) . . ?
C76 C75 C77 108.42(17) . . ?
C74 C78 C79 115.23(18) . . ?
C74 C78 C80 109.93(16) . . ?
C79 C78 C80 108.07(17) . . ?

loop_
_geom_bond_atom_site_label_1
_geom_bond_atom_site_label_2
_geom_bond_distance
_geom_bond_site_symmetry_2
_geom_bond_publ_flag
Si1 N1 1.7762(16) . ?
Si1 C2 1.858(2) . ?
Si1 C4 1.861(2) . ?
Si1 C3 1.877(2) . ?
N1 C1 1.410(2) . ?
N1 C5 1.456(2) . ?
C1 N2 1.285(2) . ?
C1 N3 1.383(2) . ?
Si2 N4 1.7739(16) . ?
Si2 C43 1.857(2) . ?
Si2 C42 1.857(2) . ?
Si2 C44 1.866(2) . ?
N2 C17 1.416(2) . ?
N3 C29 1.436(2) . ?
N4 C41 1.411(2) . ?
N4 C45 1.461(2) . ?
N5 C41 1.282(2) . ?
N5 C57 1.419(2) . ?
C5 C6 1.407(3) . ?
C5 C10 1.416(3) . ?
N6 C41 1.385(2) . ?
N6 C69 1.427(2) . ?
C6 C7 1.402(3) . ?
C6 C11 1.523(3) . ?
C7 C8 1.375(3) . ?
C8 C9 1.373(3) . ?
C9 C10 1.394(3) . ?
C10 C14 1.516(3) . ?
C11 C13 1.530(3) . ?
C11 C12 1.532(3) . ?
C14 C15 1.531(3) . ?
C14 C16 1.532(3) . ?
C17 C18 1.412(3) . ?
C17 C22 1.416(3) . ?
C18 C19 1.396(3) . ?
C18 C23 1.524(3) . ?
C19 C20 1.383(3) . ?
C20 C21 1.376(3) . ?
C21 C22 1.393(3) . ?
C22 C26 1.515(3) . ?
C23 C25 1.529(3) . ?
C23 C24 1.530(3) . ?
C26 C28 1.533(3) . ?
C26 C27 1.533(3) . ?
C29 C34 1.404(3) . ?
C29 C30 1.404(3) . ?
C30 C31 1.395(3) . ?
C30 C35 1.517(3) . ?
C31 C32 1.376(3) . ?
C32 C33 1.377(3) . ?
C33 C34 1.395(3) . ?
C34 C38 1.521(3) . ?
C35 C37 1.536(3) . ?
C35 C36 1.537(3) . ?
C38 C40 1.527(3) . ?
C38 C39 1.536(3) . ?
C45 C50 1.410(3) . ?
C45 C46 1.410(3) . ?
C46 C47 1.394(3) . ?
C46 C51 1.529(3) . ?
C47 C48 1.375(3) . ?
C48 C49 1.375(3) . ?
C49 C50 1.396(3) . ?
C50 C54 1.519(3) . ?
C51 C52 1.526(3) . ?
C51 C53 1.536(3) . ?
C54 C56 1.535(3) . ?
C54 C55 1.535(3) . ?
C57 C62 1.413(3) . ?
C57 C58 1.413(3) . ?
C58 C59 1.392(3) . ?
C58 C63 1.524(3) . ?
C59 C60 1.380(3) . ?
C60 C61 1.377(3) . ?
C61 C62 1.390(3) . ?
C62 C66 1.517(3) . ?
C63 C65 1.529(3) . ?
C63 C64 1.533(3) . ?
C66 C67 1.524(3) . ?
C66 C68 1.541(3) . ?
C69 C70 1.405(3) . ?
C69 C74 1.415(3) . ?
C70 C71 1.391(3) . ?
C70 C75 1.523(3) . ?
C71 C72 1.376(3) . ?
C72 C73 1.377(3) . ?
C73 C74 1.385(3) . ?
C74 C78 1.519(3) . ?
C75 C76 1.524(3) . ?
C75 C77 1.526(3) . ?
C78 C79 1.523(3) . ?
C78 C80 1.537(3) . ?
